data_2214038
loop_
_publ_author_name
'Xi-Shi Tai'
'Ming-Yang Hao'
'Yi-Min Feng'

_publ_section_title
;
 3,4-Dimethylbenzaldehyde (3-pyridylcarbonyl)hydrazone monohydrate
;
_journal_coeditor_code AT2330
_journal_issue 7
_journal_name_full 'Acta Crystallographica Section E'
_journal_page_first o3252
_journal_page_last o3252
_journal_paper_doi 10.1107/S1600536807029212
_journal_volume 63
_journal_year 2007
_chemical_formula_iupac 'C15 H15 N3 O, H2 O'
_chemical_formula_moiety 'C15 H15 N3 O, H2 O'
_chemical_formula_sum 'C15 H17 N3 O2'
_chemical_formula_weight 271.32
_chemical_name_systematic
;
3,4-Dimethylbenzaldehyde (3-pyridylcarbonyl)hydrazone monohydrate
;
_space_group_IT_number 14
_symmetry_cell_setting monoclinic
_symmetry_space_group_name_Hall '-P 2ybc'
_symmetry_space_group_name_H-M 'P 1 21/c 1'
_atom_sites_solution_hydrogens geom
_atom_sites_solution_primary direct
_atom_sites_solution_secondary difmap
_cell_angle_alpha 90
_cell_angle_beta 101.629(2)
_cell_angle_gamma 90
_cell_formula_units_Z 4
_cell_length_a 13.4762(19)
_cell_length_b 6.5174(14)
_cell_length_c 16.497(2)
_cell_measurement_reflns_used 1686
_cell_measurement_temperature 298
_cell_measurement_theta_max 26.89
_cell_measurement_theta_min 2.68
_cell_volume 1419.2(4)
_computing_cell_refinement 'SAINT (Bruker, 2000)'
_computing_data_collection 'SMART (Bruker, 2000)'
_computing_data_reduction SAINT
_computing_molecular_graphics 'SHELXTL (Bruker, 2000)'
_computing_publication_material SHELXTL
_computing_structure_refinement 'SHELXL97 (Sheldrick, 1997)'
_computing_structure_solution 'SHELXS97 (Sheldrick, 1997)'
_diffrn_ambient_temperature 298(2)
_diffrn_measured_fraction_theta_full 0.992
_diffrn_measured_fraction_theta_max 0.992
_diffrn_measurement_device_type 'Bruker SMART CCD area-detector'
_diffrn_measurement_method '\f and \w'
_diffrn_radiation_monochromator graphite
_diffrn_radiation_source 'fine-focus sealed tube'
_diffrn_radiation_type MoK\a
_diffrn_radiation_wavelength 0.71073
_diffrn_reflns_av_R_equivalents 0.0383
_diffrn_reflns_av_sigmaI/netI 0.0455
_diffrn_reflns_limit_h_max 15
_diffrn_reflns_limit_h_min -15
_diffrn_reflns_limit_k_max 7
_diffrn_reflns_limit_k_min -7
_diffrn_reflns_limit_l_max 19
_diffrn_reflns_limit_l_min -13
_diffrn_reflns_number 6293
_diffrn_reflns_reduction_process
;
;
_diffrn_reflns_theta_full 25.01
_diffrn_reflns_theta_max 25.01
_diffrn_reflns_theta_min 1.54
_diffrn_standards_number 0
_exptl_absorpt_coefficient_mu 0.087
_exptl_absorpt_correction_T_max 0.959
_exptl_absorpt_correction_T_min 0.953
_exptl_absorpt_correction_type multi-scan
_exptl_absorpt_process_details '(SADABS; Bruker, 2000)'
_exptl_crystal_colour colourless
_exptl_crystal_density_diffrn 1.270
_exptl_crystal_density_method 'Not Measured'
_exptl_crystal_description block
_exptl_crystal_F_000 576
_exptl_crystal_size_max 0.560
_exptl_crystal_size_mid 0.530
_exptl_crystal_size_min 0.490
_refine_diff_density_max 0.213
_refine_diff_density_min -0.182
_refine_ls_extinction_method none
_refine_ls_goodness_of_fit_ref 1.030
_refine_ls_hydrogen_treatment constr
_refine_ls_matrix_type full
_refine_ls_number_parameters 183
_refine_ls_number_reflns 2475
_refine_ls_number_restraints 0
_refine_ls_restrained_S_all 1.030
_refine_ls_R_factor_all 0.0794
_refine_ls_R_factor_gt 0.0450
_refine_ls_shift/su_max 0.000
_refine_ls_shift/su_mean 0.000
_refine_ls_structure_factor_coef Fsqd
_refine_ls_weighting_details 'calc w=1/[\s^2^(Fo^2^)+(0.0593P)^2^+0.2072P] where P=(Fo^2^+2Fc^2^)/3'
_refine_ls_weighting_scheme calc
_refine_ls_wR_factor_gt 0.1074
_refine_ls_wR_factor_ref 0.1322
_reflns_number_gt 1583
_reflns_number_total 2475
_reflns_threshold_expression I>2\s(I)
_cod_data_source_file at2330.cif
_cod_data_source_block I
_cod_original_sg_symbol_Hall '-P 2 y b c'
_cod_original_sg_symbol_H-M 'P 21/c'
_cod_database_code 2214038
_cod_database_fobs_code 2214038

loop_
_symmetry_equiv_pos_site_id
_symmetry_equiv_pos_as_xyz
1 x,y,z
2 -x,1/2+y,1/2-z
3 -x,-y,-z
4 x,1/2-y,1/2+z

loop_
_atom_site_aniso_label
_atom_site_aniso_U_11
_atom_site_aniso_U_22
_atom_site_aniso_U_33
_atom_site_aniso_U_12
_atom_site_aniso_U_13
_atom_site_aniso_U_23
O1 0.0900(12) 0.0355(10) 0.0492(9) -0.0060(8) 0.0226(8) -0.0005(7)
N1 0.0875(14) 0.0591(14) 0.0439(10) -0.0084(11) 0.0289(10) -0.0033(10)
N2 0.0710(12) 0.0351(11) 0.0436(9) -0.0046(9) 0.0266(9) 0.0025(8)
N3 0.0601(11) 0.0424(11) 0.0436(10) -0.0037(9) 0.0215(8) 0.0064(8)
C1 0.0706(15) 0.0408(14) 0.0438(12) -0.0054(11) 0.0179(11) -0.0053(10)
C2 0.0438(11) 0.0353(12) 0.0338(10) -0.0004(9) 0.0092(8) 0.0001(9)
C3 0.0635(14) 0.0491(15) 0.0400(11) -0.0101(11) 0.0171(10) -0.0062(10)
C4 0.0690(15) 0.0501(15) 0.0541(13) -0.0172(12) 0.0212(11) -0.0038(11)
C5 0.0675(15) 0.0621(18) 0.0476(13) -0.0086(13) 0.0254(11) 0.0073(12)
C6 0.0480(12) 0.0398(14) 0.0358(11) -0.0027(10) 0.0090(9) 0.0014(9)
C7 0.0574(13) 0.0394(13) 0.0472(12) -0.0044(11) 0.0189(10) 0.0020(10)
C8 0.0445(12) 0.0422(14) 0.0429(11) -0.0020(10) 0.0145(9) 0.0031(9)
C9 0.0497(13) 0.0406(13) 0.0525(12) -0.0036(10) 0.0168(10) -0.0026(10)
C10 0.0455(12) 0.0555(15) 0.0413(12) 0.0025(11) 0.0126(9) -0.0002(10)
C11 0.0442(12) 0.0571(16) 0.0441(12) 0.0003(11) 0.0143(9) 0.0074(11)
C12 0.0510(13) 0.0455(14) 0.0566(14) -0.0101(11) 0.0150(11) 0.0029(11)
C13 0.0551(13) 0.0490(15) 0.0463(12) -0.0040(11) 0.0175(10) -0.0030(10)
C14 0.0730(16) 0.0771(19) 0.0589(14) -0.0036(14) 0.0279(12) -0.0122(13)
C15 0.0730(17) 0.082(2) 0.0650(15) -0.0105(14) 0.0343(13) 0.0083(14)
O2 0.1121(13) 0.0394(10) 0.0449(8) -0.0104(9) 0.0250(9) 0.0012(7)

loop_
_atom_site_type_symbol
_atom_site_label
_atom_site_fract_x
_atom_site_fract_y
_atom_site_fract_z
_atom_site_U_iso_or_equiv
_atom_site_thermal_displace_type
_atom_site_calc_flag
_atom_site_refinement_flags
_atom_site_occupancy
O O1 0.32848(12) 0.7209(2) -0.01437(8) 0.0570(6) Uani . . 1.000
N N1 0.40161(16) 1.0572(3) -0.20590(10) 0.0613(7) Uani . . 1.000
N N2 0.30314(13) 1.0062(3) 0.05661(9) 0.0478(6) Uani . . 1.000
N N3 0.26026(13) 0.8926(3) 0.11142(10) 0.0472(6) Uani . . 1.000
C C1 0.37042(16) 0.9576(3) -0.14497(12) 0.0508(8) Uani . . 1.000
C C2 0.37106(14) 1.0398(3) -0.06760(11) 0.0374(6) Uani . . 1.000
C C3 0.40561(17) 1.2374(3) -0.05342(12) 0.0499(8) Uani . . 1.000
C C4 0.44022(17) 1.3419(4) -0.11451(13) 0.0565(8) Uani . . 1.000
C C5 0.43719(17) 1.2463(4) -0.18867(13) 0.0571(9) Uani . . 1.000
C C6 0.33334(15) 0.9064(3) -0.00641(11) 0.0411(7) Uani . . 1.000
C C7 0.23315(15) 0.9945(3) 0.16883(12) 0.0468(7) Uani . . 1.000
C C8 0.18329(15) 0.8997(3) 0.22987(11) 0.0424(7) Uani . . 1.000
C C9 0.17182(15) 1.0139(3) 0.29861(12) 0.0467(7) Uani . . 1.000
C C10 0.12531(15) 0.9365(4) 0.35975(12) 0.0469(8) Uani . . 1.000
C C11 0.08658(15) 0.7372(4) 0.35100(12) 0.0477(8) Uani . . 1.000
C C12 0.09697(16) 0.6241(4) 0.28210(12) 0.0505(8) Uani . . 1.000
C C13 0.14457(16) 0.7015(3) 0.22211(12) 0.0491(8) Uani . . 1.000
C C14 0.11591(19) 1.0666(4) 0.43276(14) 0.0676(10) Uani . . 1.000
C C15 0.03416(19) 0.6467(4) 0.41503(14) 0.0705(10) Uani . . 1.000
O O2 0.32861(13) 0.4266(2) 0.11411(8) 0.0642(6) Uani . . 1.000
H H1 0.34670 0.82420 -0.15520 0.0610 Uiso calc R 1.000
H H2 0.31050 1.13680 0.06230 0.0570 Uiso calc R 1.000
H H3 0.40560 1.30010 -0.00280 0.0600 Uiso calc R 1.000
H H4 0.46520 1.47480 -0.10560 0.0680 Uiso calc R 1.000
H H5 0.46140 1.31750 -0.22950 0.0690 Uiso calc R 1.000
H H7 0.24560 1.13490 0.17200 0.0560 Uiso calc R 1.000
H H9 0.19640 1.14760 0.30370 0.0560 Uiso calc R 1.000
H H12 0.07100 0.49160 0.27610 0.0610 Uiso calc R 1.000
H H13 0.15070 0.62150 0.17670 0.0590 Uiso calc R 1.000
H H14A 0.15010 1.19480 0.42990 0.1010 Uiso calc R 1.000
H H14B 0.14600 0.99650 0.48290 0.1010 Uiso calc R 1.000
H H14C 0.04560 1.09170 0.43230 0.1010 Uiso calc R 1.000
H H15A 0.01530 0.50740 0.40050 0.1060 Uiso calc R 1.000
H H15B -0.02540 0.72530 0.41740 0.1060 Uiso calc R 1.000
H H15C 0.07920 0.64950 0.46810 0.1060 Uiso calc R 1.000
H H2A 0.33440 0.53020 0.08410 0.0770 Uiso . R 1.000
H H2B 0.35320 0.45640 0.16430 0.0770 Uiso . R 1.000

loop_
_atom_type_symbol
_atom_type_description
_atom_type_scat_dispersion_real
_atom_type_scat_dispersion_imag
_atom_type_scat_source
O O 0.0106 0.0060 'International Tables Vol C Tables 4.2.6.8 and 6.1.1.4'
N N 0.0061 0.0033 'International Tables Vol C Tables 4.2.6.8 and 6.1.1.4'
H H 0.0000 0.0000 'International Tables Vol C Tables 4.2.6.8 and 6.1.1.4'
C C 0.0033 0.0016 'International Tables Vol C Tables 4.2.6.8 and 6.1.1.4'

loop_
_geom_angle_atom_site_label_1
_geom_angle_atom_site_label_2
_geom_angle_atom_site_label_3
_geom_angle
_geom_angle_publ_flag
H2A O2 H2B 109.00 no
C1 N1 C5 116.36(18) no
N3 N2 C6 118.30(18) no
N2 N3 C7 115.41(18) no
N3 N2 H2 121.00 no
C6 N2 H2 121.00 no
N1 C1 C2 124.26(19) no
C3 C2 C6 125.41(17) no
C1 C2 C3 117.35(18) no
C1 C2 C6 117.24(17) no
C2 C3 C4 119.58(19) no
C3 C4 C5 118.5(2) no
N1 C5 C4 123.9(2) no
N2 C6 C2 115.69(17) no
O1 C6 N2 122.78(18) no
O1 C6 C2 121.52(17) no
N3 C7 C8 122.44(18) no
C7 C8 C9 118.65(18) no
C7 C8 C13 123.22(17) no
C9 C8 C13 118.12(18) no
C8 C9 C10 122.66(19) no
C11 C10 C14 121.25(19) no
C9 C10 C11 118.55(19) no
C9 C10 C14 120.2(2) no
C10 C11 C12 118.8(2) no
C10 C11 C15 120.71(19) no
C12 C11 C15 120.5(2) no
C11 C12 C13 122.2(2) no
C8 C13 C12 119.63(19) no
C2 C1 H1 118.00 no
N1 C1 H1 118.00 no
C2 C3 H3 120.00 no
C4 C3 H3 120.00 no
C3 C4 H4 121.00 no
C5 C4 H4 121.00 no
C4 C5 H5 118.00 no
N1 C5 H5 118.00 no
N3 C7 H7 119.00 no
C8 C7 H7 119.00 no
C10 C9 H9 119.00 no
C8 C9 H9 119.00 no
C11 C12 H12 119.00 no
C13 C12 H12 119.00 no
C12 C13 H13 120.00 no
C8 C13 H13 120.00 no
C10 C14 H14A 109.00 no
C10 C14 H14B 109.00 no
H14A C14 H14B 109.00 no
H14A C14 H14C 110.00 no
C10 C14 H14C 109.00 no
H14B C14 H14C 109.00 no
C11 C15 H15B 110.00 no
C11 C15 H15C 109.00 no
C11 C15 H15A 109.00 no
H15A C15 H15C 109.00 no
H15B C15 H15C 109.00 no
H15A C15 H15B 109.00 no

loop_
_geom_bond_atom_site_label_1
_geom_bond_atom_site_label_2
_geom_bond_distance
_geom_bond_publ_flag
O1 C6 1.216(2) no
O2 H2A 0.8500 no
O2 H2B 0.8500 no
N1 C1 1.334(3) no
N1 C5 1.332(3) no
N2 N3 1.382(2) no
N2 C6 1.357(3) no
N3 C7 1.269(3) no
N2 H2 0.8600 no
C1 C2 1.383(3) no
C2 C3 1.373(3) no
C2 C6 1.497(3) no
C3 C4 1.374(3) no
C4 C5 1.366(3) no
C7 C8 1.456(3) no
C8 C9 1.391(3) no
C8 C13 1.389(3) no
C9 C10 1.386(3) no
C10 C11 1.396(4) no
C10 C14 1.499(3) no
C11 C12 1.385(3) no
C11 C15 1.505(3) no
C12 C13 1.379(3) no
C1 H1 0.9300 no
C3 H3 0.9300 no
C4 H4 0.9300 no
C5 H5 0.9300 no
C7 H7 0.9300 no
C9 H9 0.9300 no
C12 H12 0.9300 no
C13 H13 0.9300 no
C14 H14B 0.9600 no
C14 H14C 0.9600 no
C14 H14A 0.9600 no
C15 H15C 0.9600 no
C15 H15A 0.9600 no
C15 H15B 0.9600 no

loop_
_geom_contact_atom_site_label_1
_geom_contact_atom_site_label_2
_geom_contact_distance
_geom_contact_site_symmetry_2
_geom_contact_publ_flag
O1 O2 2.858(2) . no
O1 N3 2.678(2) . no
O1 C3 3.420(3) 1_545 no
O1 C14 3.387(3) 4_564 no
O1 C10 3.251(3) 4_564 no
O2 N3 3.171(2) . no
O2 C7 3.297(3) 1_545 no
O2 N2 2.897(2) 1_545 no
O2 C3 3.375(3) 1_545 no
O2 O1 2.858(2) . no
O2 N1 2.936(2) 4_565 no
O1 H2A 2.0300 . no
O1 H1 2.4800 . no
O1 H14B 2.8300 4_564 no
O2 H3 2.5100 1_545 no
O2 H7 2.4900 1_545 no
O2 H4 2.8800 3_675 no
O2 H2 2.0700 1_545 no
N1 O2 2.936(2) 4_564 no
N2 O2 2.897(2) 1_565 no
N3 O1 2.678(2) . no
N3 O2 3.171(2) . no
N1 H5 2.7900 2_644 no
N1 H2B 2.1100 4_564 no
N2 H3 2.6600 . no
N3 H2A 2.6400 . no
N3 H13 2.6700 . no
C1 C13 3.529(3) 4_564 no
C3 O1 3.420(3) 1_565 no
C3 O2 3.375(3) 1_565 no
C3 C6 3.582(3) 3_675 no
C6 C3 3.582(3) 3_675 no
C7 O2 3.297(3) 1_565 no
C10 O1 3.251(3) 4_565 no
C13 C1 3.529(3) 4_565 no
C14 O1 3.387(3) 4_565 no
C3 H2 2.5900 . no
C4 H2A 3.0900 3_675 no
C5 H2B 2.7900 4_564 no
C6 H2A 2.8700 . no
C8 H1 2.9800 4_565 no
C13 H1 3.0500 4_565 no
C14 H15C 2.8400 . no
C14 H15B 2.9100 . no
C15 H14B 2.8400 . no
C15 H14C 2.9200 . no
H1 O1 2.4800 . no
H1 C13 3.0500 4_564 no
H1 C8 2.9800 4_564 no
H2 O2 2.0700 1_565 no
H2 C3 2.5900 . no
H2 H7 2.1600 . no
H2 H3 2.1200 . no
H2A N3 2.6400 . no
H2A O1 2.0300 . no
H2A C4 3.0900 3_675 no
H2A C6 2.8700 . no
H2A H3 2.4000 1_545 no
H2B H7 2.5700 1_545 no
H2B C5 2.7900 4_565 no
H2B N1 2.1100 4_565 no
H3 N2 2.6600 . no
H3 O2 2.5100 1_565 no
H3 H2A 2.4000 1_565 no
H3 H2 2.1200 . no
H4 O2 2.8800 3_675 no
H5 N1 2.7900 2_654 no
H7 H2B 2.5700 1_565 no
H7 O2 2.4900 1_565 no
H7 H2 2.1600 . no
H7 H9 2.4000 . no
H9 H7 2.4000 . no
H9 H14A 2.3100 . no
H12 H15A 2.3300 . no
H13 N3 2.6700 . no
H14A H9 2.3100 . no
H14B C15 2.8400 . no
H14B H15C 2.4300 . no
H14B O1 2.8300 4_565 no
H14C C15 2.9200 . no
H14C H15B 2.5700 . no
H15A H12 2.3300 . no
H15B C14 2.9100 . no
H15B H14C 2.5700 . no
H15C C14 2.8400 . no
H15C H14B 2.4300 . no

loop_
_geom_hbond_atom_site_label_D
_geom_hbond_atom_site_label_H
_geom_hbond_atom_site_label_A
_geom_hbond_site_symmetry_A
_geom_hbond_distance_DH
_geom_hbond_distance_HA
_geom_hbond_distance_DA
_geom_hbond_angle_DHA
_geom_hbond_publ_flag
N2 H2 O2 1_565 0.86 2.07 2.897(2) 162 yes
O2 H2A O1 . 0.85 2.03 2.858(2) 163 yes
O2 H2B N1 4_565 0.85 2.11 2.936(2) 163 yes
C1 H1 O1 . 0.93 2.48 2.799(2) 100 yes
C3 H3 O2 1_565 0.93 2.51 3.375(3) 156 yes
C7 H7 O2 1_565 0.93 2.49 3.297(3) 145 yes

loop_
_geom_torsion_atom_site_label_1
_geom_torsion_atom_site_label_2
_geom_torsion_atom_site_label_3
_geom_torsion_atom_site_label_4
_geom_torsion
_geom_torsion_publ_flag
C5 N1 C1 C2 1.4(3) no
C1 N1 C5 C4 -2.0(4) no
C6 N2 N3 C7 -179.72(18) no
N3 N2 C6 O1 -3.4(3) no
N3 N2 C6 C2 175.06(16) no
N2 N3 C7 C8 177.64(17) no
N1 C1 C2 C3 0.4(3) no
N1 C1 C2 C6 -180.0(2) no
C1 C2 C3 C4 -1.8(3) no
C6 C2 C3 C4 178.6(2) no
C1 C2 C6 O1 19.6(3) no
C1 C2 C6 N2 -158.97(18) no
C3 C2 C6 O1 -160.9(2) no
C3 C2 C6 N2 20.6(3) no
C2 C3 C4 C5 1.3(3) no
C3 C4 C5 N1 0.7(4) no
N3 C7 C8 C9 169.1(2) no
N3 C7 C8 C13 -12.3(3) no
C7 C8 C9 C10 179.93(19) no
C13 C8 C9 C10 1.2(3) no
C7 C8 C13 C12 -179.0(2) no
C9 C8 C13 C12 -0.3(3) no
C8 C9 C10 C11 -1.4(3) no
C8 C9 C10 C14 179.5(2) no
C9 C10 C11 C12 0.6(3) no
C9 C10 C11 C15 -179.2(2) no
C14 C10 C11 C12 179.7(2) no
C14 C10 C11 C15 -0.1(3) no
C10 C11 C12 C13 0.2(3) no
C15 C11 C12 C13 -180.0(2) no
C11 C12 C13 C8 -0.4(3) no

loop_
_cod_related_entry_id
_cod_related_entry_database
_cod_related_entry_code
1 ChemSpider 30655258
